data_7151571
loop_
_publ_author_name
'Brel, Valery K.'
'Belsky, Vitaly K.'
'Stash, Adam I.'
'Zavodnik, Valery E.'
'Stang, Peter J.'

_publ_section_title
;
 Synthesis and molecular structure of new acyclic analogues of
 nucleotides with a 1,2-alkadienic skeleton.
;
_journal_issue 23
_journal_name_full 'Organic &amp; biomolecular chemistry'
_journal_page_first 4220
_journal_page_last 4226
_journal_paper_doi 10.1039/b309684j
_journal_volume 1
_journal_year 2003
_chemical_formula_sum 'C14 H20 N2 O5 P'
_chemical_formula_weight 327.29
_space_group_IT_number 14
_symmetry_cell_setting monoclinic
_symmetry_space_group_name_Hall '-P 2yn'
_symmetry_space_group_name_H-M 'P 1 21/n 1'
_atom_sites_solution_hydrogens difmap
_atom_sites_solution_primary direct
_atom_sites_solution_secondary difmap
_audit_creation_method SHELXL-97
_cell_angle_alpha 90.00
_cell_angle_beta 106.97(3)
_cell_angle_gamma 90.00
_cell_formula_units_Z 4
_cell_length_a 14.135(3)
_cell_length_b 8.272(2)
_cell_length_c 14.408(3)
_cell_measurement_reflns_used 24
_cell_measurement_temperature 293(2)
_cell_measurement_theta_max 12.7
_cell_measurement_theta_min 11.3
_cell_volume 1611.3(7)
_computing_structure_refinement 'SHELXL-97 (Sheldrick, 1997)'
_computing_structure_solution 'SHELXS-97 (Sheldrick, 1990)'
_diffrn_ambient_temperature 293(2)
_diffrn_measured_fraction_theta_full 0.640
_diffrn_measured_fraction_theta_max 0.640
_diffrn_measurement_device_type 'Enraf-Nonius CAD4'
_diffrn_measurement_method theta/2theta
_diffrn_radiation_monochromator beta-filter
_diffrn_radiation_source 'fine-focus sealed tube'
_diffrn_radiation_type MoK\a
_diffrn_radiation_wavelength 0.71073
_diffrn_reflns_av_R_equivalents 0.0214
_diffrn_reflns_av_sigmaI/netI 0.0164
_diffrn_reflns_limit_h_max 16
_diffrn_reflns_limit_h_min 0
_diffrn_reflns_limit_k_max 9
_diffrn_reflns_limit_k_min 0
_diffrn_reflns_limit_l_max 15
_diffrn_reflns_limit_l_min -17
_diffrn_reflns_number 1890
_diffrn_reflns_theta_full 25.00
_diffrn_reflns_theta_max 25.00
_diffrn_reflns_theta_min 2.40
_diffrn_standards_decay_% 0
_diffrn_standards_interval_time 60
_diffrn_standards_number 3
_exptl_absorpt_coefficient_mu 0.195
_exptl_absorpt_correction_type none
_exptl_crystal_colour colorless
_exptl_crystal_density_diffrn 1.349
_exptl_crystal_density_method 'not measured'
_exptl_crystal_description prism
_exptl_crystal_F_000 692
_exptl_crystal_size_max 0.32
_exptl_crystal_size_mid 0.3
_exptl_crystal_size_min 0.3
_refine_diff_density_max 0.299
_refine_diff_density_min -0.358
_refine_diff_density_rms 0.040
_refine_ls_extinction_coef 0.0047(15)
_refine_ls_extinction_expression Fc^*^=kFc[1+0.001xFc^2^\l^3^/sin(2\q)]^-1/4^
_refine_ls_extinction_method SHELXL
_refine_ls_goodness_of_fit_ref 1.068
_refine_ls_hydrogen_treatment mixed
_refine_ls_matrix_type full
_refine_ls_number_parameters 304
_refine_ls_number_reflns 1810
_refine_ls_number_restraints 0
_refine_ls_restrained_S_all 1.068
_refine_ls_R_factor_all 0.0376
_refine_ls_R_factor_gt 0.0376
_refine_ls_shift/su_max 0.000
_refine_ls_shift/su_mean 0.000
_refine_ls_structure_factor_coef Fsqd
_refine_ls_weighting_details 'calc w=1/[\s^2^(Fo^2^)+(0.0734P)^2^+0.6170P] where P=(Fo^2^+2Fc^2^)/3'
_refine_ls_weighting_scheme calc
_refine_ls_wR_factor_gt 0.1059
_refine_ls_wR_factor_ref 0.1059
_reflns_number_gt 1810
_reflns_number_total 1810
_reflns_threshold_expression >2sigma(I)
_cod_data_source_file b309684j.txt
_cod_data_source_block compound_2f
_cod_original_cell_volume 1611.3(6)
_cod_original_sg_symbol_H-M P2(1)/n
_cod_database_code 7151571

loop_
_symmetry_equiv_pos_as_xyz
'x, y, z'
'-x+1/2, y+1/2, -z+1/2'
'-x, -y, -z'
'x-1/2, -y-1/2, z-1/2'

loop_
_atom_site_label
_atom_site_type_symbol
_atom_site_fract_x
_atom_site_fract_y
_atom_site_fract_z
_atom_site_U_iso_or_equiv
_atom_site_adp_type
_atom_site_occupancy
_atom_site_symmetry_multiplicity
_atom_site_calc_flag
_atom_site_refinement_flags
_atom_site_disorder_assembly
_atom_site_disorder_group
P P 0.16812(7) 0.66743(10) 0.66819(7) 0.0712(3) Uani 1 1 d . . .
O1 O 0.47928(15) 0.7044(2) 0.50469(12) 0.0577(5) Uani 1 1 d . . .
O2 O 0.51811(17) 0.3514(2) 0.75229(15) 0.0711(6) Uani 1 1 d . . .
O3A O 0.1900(5) 0.8325(9) 0.7410(4) 0.0653(15) Uani 0.559(11) 1 d P . .
O3B O 0.2229(5) 0.7485(11) 0.7479(3) 0.059(2) Uani 0.441(11) 1 d P . .
O4A O 0.0473(5) 0.7064(9) 0.6222(5) 0.0577(15) Uani 0.559(11) 1 d P . .
O4B O 0.0663(6) 0.6489(10) 0.6531(6) 0.0539(19) Uani 0.441(11) 1 d P . .
O5A O 0.2262(7) 0.5316(7) 0.7290(5) 0.110(3) Uani 0.559(11) 1 d P . .
O5B O 0.1641(4) 0.4778(6) 0.6725(5) 0.062(2) Uani 0.441(11) 1 d P . .
N1 N 0.45821(14) 0.7984(2) 0.64553(14) 0.0429(5) Uani 1 1 d . . .
N2 N 0.49922(16) 0.5328(3) 0.63198(15) 0.0480(5) Uani 1 1 d . . .
C1 C 0.20749(19) 0.7044(3) 0.56336(18) 0.0478(6) Uani 1 1 d . . .
C2 C 0.25818(18) 0.8351(3) 0.56024(17) 0.0424(6) Uani 1 1 d . . .
C3 C 0.31238(18) 0.9624(3) 0.56070(15) 0.0396(5) Uani 1 1 d . . .
C4 C 0.4229(2) 0.9556(3) 0.6028(2) 0.0477(6) Uani 1 1 d . . .
C5 C 0.2715(3) 1.1245(3) 0.5225(2) 0.0569(8) Uani 1 1 d . . .
C6 C 0.1816(3) 0.5768(4) 0.4848(2) 0.0647(8) Uani 1 1 d . . .
C7 C 0.2118(2) 0.6151(4) 0.3957(2) 0.0585(7) Uani 1 1 d . . .
C8 C 0.1858(4) 0.4829(4) 0.3203(3) 0.0788(10) Uani 1 1 d . . .
C9 C 0.2092(4) 0.5236(7) 0.2273(3) 0.0904(12) Uani 1 1 d . . .
C10 C 0.47872(18) 0.6807(3) 0.58848(18) 0.0432(6) Uani 1 1 d . . .
C11 C 0.49957(18) 0.4923(3) 0.72453(18) 0.0478(6) Uani 1 1 d . . .
C12 C 0.47894(18) 0.6225(3) 0.78156(17) 0.0452(6) Uani 1 1 d . . .
C13 C 0.45850(18) 0.7669(3) 0.73914(16) 0.0453(6) Uani 1 1 d . . .
C14 C 0.4795(3) 0.5954(5) 0.8847(2) 0.0630(8) Uani 1 1 d . . .
H2N H 0.511(2) 0.456(4) 0.598(2) 0.060(8) Uiso 1 1 d . . .
H41 H 0.4450(19) 1.035(3) 0.654(2) 0.054(7) Uiso 1 1 d . . .
H42 H 0.4518(19) 0.977(3) 0.5517(19) 0.051(7) Uiso 1 1 d . . .
H51 H 0.281(3) 1.202(5) 0.580(3) 0.096(11) Uiso 1 1 d . . .
H52 H 0.304(3) 1.165(4) 0.478(3) 0.088(11) Uiso 1 1 d . . .
H53 H 0.203(3) 1.113(5) 0.483(3) 0.105(13) Uiso 1 1 d . . .
H61 H 0.109(3) 0.546(5) 0.469(3) 0.106(13) Uiso 1 1 d . . .
H62 H 0.207(3) 0.471(5) 0.513(3) 0.103(12) Uiso 1 1 d . . .
H71 H 0.178(2) 0.724(4) 0.368(2) 0.072(9) Uiso 1 1 d . . .
H72 H 0.276(3) 0.638(4) 0.412(2) 0.069(9) Uiso 1 1 d . . .
H81 H 0.113(3) 0.465(5) 0.309(3) 0.109(14) Uiso 1 1 d . . .
H82 H 0.230(3) 0.400(6) 0.345(3) 0.114(15) Uiso 1 1 d . . .
H91 H 0.282(4) 0.544(6) 0.244(3) 0.127(16) Uiso 1 1 d . . .
H92 H 0.187(4) 0.437(7) 0.181(4) 0.142(18) Uiso 1 1 d . . .
H93 H 0.177(3) 0.627(6) 0.201(3) 0.120(16) Uiso 1 1 d . . .
H13 H 0.4387(18) 0.860(3) 0.7725(18) 0.046(7) Uiso 1 1 d . . .
H141 H 0.466(3) 0.698(5) 0.916(3) 0.099(12) Uiso 1 1 d . . .
H142 H 0.429(3) 0.524(4) 0.892(2) 0.077(10) Uiso 1 1 d . . .
H143 H 0.546(4) 0.563(5) 0.922(3) 0.119(15) Uiso 1 1 d . . .

loop_
_atom_site_aniso_label
_atom_site_aniso_U_11
_atom_site_aniso_U_22
_atom_site_aniso_U_33
_atom_site_aniso_U_23
_atom_site_aniso_U_13
_atom_site_aniso_U_12
P 0.0892(7) 0.0555(5) 0.0860(6) 0.0281(4) 0.0525(5) 0.0023(4)
O1 0.0873(15) 0.0484(10) 0.0500(10) 0.0031(8) 0.0396(10) 0.0092(9)
O2 0.1024(17) 0.0546(12) 0.0758(13) 0.0189(10) 0.0563(12) 0.0230(11)
O3A 0.080(3) 0.064(3) 0.060(3) -0.011(2) 0.032(2) -0.002(3)
O3B 0.069(4) 0.073(5) 0.032(2) 0.003(3) 0.007(2) -0.016(3)
O4A 0.064(3) 0.059(4) 0.051(3) -0.003(2) 0.019(2) 0.007(3)
O4B 0.059(4) 0.050(4) 0.063(5) -0.013(3) 0.033(4) -0.024(3)
O5A 0.172(8) 0.084(4) 0.077(4) 0.044(3) 0.040(5) 0.004(4)
O5B 0.064(4) 0.050(3) 0.072(4) 0.030(3) 0.019(3) -0.007(2)
N1 0.0487(12) 0.0409(11) 0.0437(10) -0.0030(8) 0.0210(9) 0.0031(9)
N2 0.0637(14) 0.0413(12) 0.0494(12) 0.0020(10) 0.0330(10) 0.0104(10)
C1 0.0543(15) 0.0357(13) 0.0571(14) 0.0136(11) 0.0219(12) 0.0036(11)
C2 0.0539(15) 0.0368(13) 0.0404(12) 0.0089(10) 0.0200(11) 0.0069(11)
C3 0.0572(14) 0.0335(12) 0.0351(11) 0.0028(9) 0.0243(10) 0.0007(11)
C4 0.0628(16) 0.0344(13) 0.0544(15) -0.0012(11) 0.0302(13) -0.0030(12)
C5 0.084(2) 0.0375(14) 0.0547(16) 0.0129(12) 0.0294(17) 0.0063(14)
C6 0.080(2) 0.0374(15) 0.080(2) 0.0050(15) 0.0279(17) -0.0081(14)
C7 0.0566(18) 0.0520(17) 0.0663(17) -0.0036(14) 0.0167(14) -0.0041(14)
C8 0.099(3) 0.057(2) 0.078(2) -0.0094(17) 0.022(2) 0.002(2)
C9 0.095(3) 0.098(3) 0.080(3) -0.018(2) 0.028(2) 0.007(3)
C10 0.0471(14) 0.0430(14) 0.0465(13) -0.0010(11) 0.0249(11) 0.0014(10)
C11 0.0495(14) 0.0498(15) 0.0515(14) 0.0051(11) 0.0264(11) 0.0052(11)
C12 0.0438(13) 0.0525(15) 0.0408(12) -0.0021(11) 0.0150(11) -0.0012(11)
C13 0.0464(14) 0.0505(15) 0.0418(13) -0.0084(12) 0.0169(11) -0.0014(12)
C14 0.076(2) 0.074(2) 0.0406(14) -0.0023(14) 0.0205(14) -0.0033(18)

loop_
_atom_type_symbol
_atom_type_description
_atom_type_scat_dispersion_real
_atom_type_scat_dispersion_imag
_atom_type_scat_source
C C 0.0033 0.0016 'International Tables Vol C Tables 4.2.6.8 and 6.1.1.4'
H H 0.0000 0.0000 'International Tables Vol C Tables 4.2.6.8 and 6.1.1.4'
N N 0.0061 0.0033 'International Tables Vol C Tables 4.2.6.8 and 6.1.1.4'
O O 0.0106 0.0060 'International Tables Vol C Tables 4.2.6.8 and 6.1.1.4'
P P 0.1023 0.0942 'International Tables Vol C Tables 4.2.6.8 and 6.1.1.4'

loop_
_geom_angle_atom_site_label_1
_geom_angle_atom_site_label_2
_geom_angle_atom_site_label_3
_geom_angle
_geom_angle_site_symmetry_1
_geom_angle_site_symmetry_3
_geom_angle_publ_flag
O3B P O4B 119.4(4) . . ?
O3B P O5A 78.3(4) . . ?
O4B P O5A 111.7(7) . . ?
O3B P O5B 118.5(3) . . ?
O4B P O5B 81.3(5) . . ?
O5A P O5B 41.8(3) . . ?
O3B P O4A 120.2(5) . . ?
O4B P O4A 22.4(3) . . ?
O5A P O4A 133.8(5) . . ?
O5B P O4A 99.4(4) . . ?
O3B P O3A 28.8(3) . . ?
O4B P O3A 100.2(4) . . ?
O5A P O3A 105.7(3) . . ?
O5B P O3A 141.4(3) . . ?
O4A P O3A 94.1(4) . . ?
O3B P C1 113.0(2) . . ?
O4B P C1 116.7(4) . . ?
O5A P C1 111.5(2) . . ?
O5B P C1 103.2(2) . . ?
O4A P C1 99.6(3) . . ?
O3A P C1 109.9(2) . . ?
O3B O3A P 52.5(5) . . ?
O3A O3B P 98.7(7) . . ?
O3A O3B O5A 148.3(9) . . ?
P O3B O5A 54.5(3) . . ?
O4B O4A P 54.6(10) . . ?
O4A O4B P 103.0(12) . . ?
O5B O5A P 72.0(5) . . ?
O5B O5A O3B 117.4(6) . . ?
P O5A O3B 47.1(2) . . ?
O5A O5B P 66.2(4) . . ?
C10 N1 C13 121.2(2) . . ?
C10 N1 C4 119.26(19) . . ?
C13 N1 C4 119.1(2) . . ?
C10 N2 C11 127.2(2) . . ?
C2 C1 C6 124.6(2) . . ?
C2 C1 P 118.8(2) . . ?
C6 C1 P 116.60(19) . . ?
C3 C2 C1 177.1(3) . . ?
C2 C3 C5 124.0(2) . . ?
C2 C3 C4 120.9(2) . . ?
C5 C3 C4 115.2(2) . . ?
N1 C4 C3 112.9(2) . . ?
C7 C6 C1 115.2(2) . . ?
C6 C7 C8 113.1(3) . . ?
C9 C8 C7 114.0(3) . . ?
O1 C10 N1 123.0(2) . . ?
O1 C10 N2 122.3(2) . . ?
N1 C10 N2 114.7(2) . . ?
O2 C11 N2 119.0(2) . . ?
O2 C11 C12 125.6(2) . . ?
N2 C11 C12 115.4(2) . . ?
C13 C12 C11 117.6(2) . . ?
C13 C12 C14 121.7(2) . . ?
C11 C12 C14 120.8(3) . . ?
C12 C13 N1 123.9(2) . . ?

loop_
_geom_bond_atom_site_label_1
_geom_bond_atom_site_label_2
_geom_bond_distance
_geom_bond_site_symmetry_2
_geom_bond_publ_flag
P O3B 1.360(6) . ?
P O4B 1.400(8) . ?
P O5A 1.511(5) . ?
P O5B 1.572(5) . ?
P O4A 1.673(7) . ?
P O3A 1.694(6) . ?
P C1 1.782(3) . ?
O1 C10 1.225(3) . ?
O2 C11 1.235(3) . ?
O3A O3B 0.826(6) . ?
O3B O5A 1.818(9) . ?
O4A O4B 0.653(7) . ?
O5A O5B 1.102(7) . ?
N1 C10 1.359(3) . ?
N1 C13 1.373(3) . ?
N1 C4 1.463(3) . ?
N2 C10 1.367(3) . ?
N2 C11 1.374(3) . ?
C1 C2 1.305(3) . ?
C1 C6 1.513(4) . ?
C2 C3 1.301(3) . ?
C3 C5 1.500(3) . ?
C3 C4 1.503(4) . ?
C6 C7 1.500(4) . ?
C7 C8 1.509(4) . ?
C8 C9 1.509(6) . ?
C11 C12 1.435(3) . ?
C12 C13 1.335(4) . ?
C12 C14 1.501(4) . ?
